data_7131206
loop_
_publ_author_name
'Hashikawa, Yoshifumi'
'Murata, Yasujiro'

_publ_section_title
;
 C2-insertion into a fullerene orifice.
;
_journal_issue 12
_journal_name_full 'Chemical communications (Cambridge, England)'
_journal_page_first 1645
_journal_page_last 1648
_journal_paper_doi 10.1039/d2cc06531b
_journal_volume 59
_journal_year 2023
_chemical_formula_sum 'C48 H21.65 N O0.32'
_chemical_formula_weight 617.47
_space_group_crystal_system monoclinic
_space_group_IT_number 11
_space_group_name_Hall '-P 2yb'
_space_group_name_H-M_alt 'P 1 21/m 1'
_atom_sites_solution_hydrogens mixed
_audit_creation_method SHELXL-2018/3
_audit_update_record
;
2023-01-11 deposited with the CCDC.	2023-01-16 downloaded from the CCDC.
;
_cell_angle_alpha 90
_cell_angle_beta 94.160(2)
_cell_angle_gamma 90
_cell_formula_units_Z 4
_cell_length_a 11.7831(12)
_cell_length_b 16.8231(17)
_cell_length_c 14.2431(14)
_cell_measurement_reflns_used 4631
_cell_measurement_temperature 100(2)
_cell_measurement_theta_max 25.00
_cell_measurement_theta_min 2.42
_cell_volume 2815.9(5)
_computing_structure_refinement 'SHELXL-2018/3 (Sheldrick, 2018)'
_computing_structure_solution 'SHELXT 2014/5 (Sheldrick, 2014)'
_diffrn_ambient_temperature 100(2)
_diffrn_measured_fraction_theta_full 0.997
_diffrn_measured_fraction_theta_max 0.997
_diffrn_measurement_device_type 'Bruker Smart APEX II'
_diffrn_radiation_type MoK\a
_diffrn_radiation_wavelength 0.71073
_diffrn_reflns_av_R_equivalents 0.0257
_diffrn_reflns_av_unetI/netI 0.0306
_diffrn_reflns_Laue_measured_fraction_full 0.997
_diffrn_reflns_Laue_measured_fraction_max 0.997
_diffrn_reflns_limit_h_max 14
_diffrn_reflns_limit_h_min -12
_diffrn_reflns_limit_k_max 20
_diffrn_reflns_limit_k_min -19
_diffrn_reflns_limit_l_max 16
_diffrn_reflns_limit_l_min -13
_diffrn_reflns_number 13832
_diffrn_reflns_point_group_measured_fraction_full 0.997
_diffrn_reflns_point_group_measured_fraction_max 0.997
_diffrn_reflns_theta_full 25.037
_diffrn_reflns_theta_max 25.037
_diffrn_reflns_theta_min 1.876
_diffrn_source 'fine-focus sealed tube'
_exptl_absorpt_coefficient_mu 0.085
_exptl_absorpt_correction_T_max 0.989
_exptl_absorpt_correction_T_min 0.973
_exptl_absorpt_correction_type empirical
_exptl_absorpt_process_details SADABS
_exptl_crystal_colour purple
_exptl_crystal_density_diffrn 1.456
_exptl_crystal_description plate
_exptl_crystal_F_000 1277
_exptl_crystal_size_max 0.330
_exptl_crystal_size_mid 0.240
_exptl_crystal_size_min 0.130
_refine_diff_density_max 0.502
_refine_diff_density_min -0.475
_refine_diff_density_rms 0.050
_refine_ls_extinction_method none
_refine_ls_goodness_of_fit_ref 1.070
_refine_ls_hydrogen_treatment mixed
_refine_ls_matrix_type full
_refine_ls_number_parameters 529
_refine_ls_number_reflns 5149
_refine_ls_number_restraints 21
_refine_ls_restrained_S_all 1.186
_refine_ls_R_factor_all 0.0532
_refine_ls_R_factor_gt 0.0426
_refine_ls_shift/su_max 0.001
_refine_ls_shift/su_mean 0.000
_refine_ls_structure_factor_coef Fsqd
_refine_ls_weighting_details 'w=1/[\s^2^(Fo^2^)+(0.0657P)^2^+0.9765P] where P=(Fo^2^+2Fc^2^)/3'
_refine_ls_weighting_scheme calc
_refine_ls_wR_factor_gt 0.1135
_refine_ls_wR_factor_ref 0.1223
_reflns_Friedel_coverage 0.000
_reflns_number_gt 4225
_reflns_number_total 5149
_reflns_threshold_expression 'I > 2\s(I)'
_cod_data_source_file d2cc06531b2.cif
_cod_data_source_block 2w8_a
_cod_depositor_comments 'Adding full bibliography for 7131206--7131207.cif.'
_cod_original_sg_symbol_H-M 'P 21/m'
_cod_database_code 7131206
_shelx_shelxl_version_number 2018/3
_shelx_space_group_comment
;
The symmetry employed for this shelxl refinement is uniquely defined
by the following loop, which should always be used as a source of
symmetry information in preference to the above space-group names.
They are only intended as comments.
;
_shelx_estimated_absorpt_t_min 0.973
_shelx_estimated_absorpt_t_max 0.989

loop_
_space_group_symop_operation_xyz
'x, y, z'
'-x, y+1/2, -z'
'-x, -y, -z'
'x, -y-1/2, z'

loop_
_atom_site_label
_atom_site_type_symbol
_atom_site_fract_x
_atom_site_fract_y
_atom_site_fract_z
_atom_site_U_iso_or_equiv
_atom_site_adp_type
_atom_site_occupancy
_atom_site_site_symmetry_order
_atom_site_calc_flag
_atom_site_refinement_flags_posn
_atom_site_refinement_flags_adp
_atom_site_refinement_flags_occupancy
_atom_site_disorder_assembly
_atom_site_disorder_group
C1 C 1.04848(14) 0.71101(10) 0.79823(11) 0.0199(4) Uani 1 1 d . . . . .
H1 H 1.101561 0.683495 0.839816 0.024 Uiso 1 1 calc R U . . .
C2 C 0.96651(13) 0.66399(10) 0.73400(11) 0.0187(4) Uani 1 1 d . . . . .
C3 C 0.91717(13) 0.70920(9) 0.64915(11) 0.0178(3) Uani 1 1 d . . . . .
C4 C 0.83532(13) 0.66604(9) 0.58822(11) 0.0174(3) Uani 1 1 d . . . . .
C5 C 0.78706(14) 0.70695(10) 0.51019(11) 0.0184(4) Uani 1 1 d . . . . .
C6 C 0.68371(14) 0.68082(10) 0.45903(11) 0.0199(4) Uani 1 1 d . . . . .
C7 C 0.6204(2) 0.750000 0.42525(15) 0.0209(5) Uani 1 2 d S T P . .
C8 C 0.5024(2) 0.750000 0.42311(16) 0.0224(5) Uani 1 2 d S T P . .
C9 C 0.44330(14) 0.68027(10) 0.45415(11) 0.0222(4) Uani 1 1 d . . . . .
C10 C 0.34655(14) 0.70691(10) 0.50309(12) 0.0216(4) Uani 1 1 d . . . . .
C11 C 0.31401(14) 0.66575(10) 0.58127(12) 0.0214(4) Uani 1 1 d . . . . .
C12 C 0.27943(13) 0.70857(10) 0.66259(12) 0.0208(4) Uani 1 1 d . . . . .
C13 C 0.32074(14) 0.66555(10) 0.74642(12) 0.0212(4) Uani 1 1 d . . . . .
C14 C 0.36104(14) 0.70694(10) 0.82679(12) 0.0218(4) Uani 1 1 d . . . . .
C15 C 0.46309(14) 0.68028(10) 0.88059(11) 0.0212(4) Uani 1 1 d . . . . .
C16 C 0.5262(2) 0.750000 0.91296(15) 0.0208(5) Uani 1 2 d S T P . .
C17 C 0.6444(2) 0.750000 0.91326(15) 0.0196(5) Uani 1 2 d S T P . .
C18 C 0.70549(14) 0.68165(10) 0.88392(11) 0.0183(4) Uani 1 1 d . . . . .
C19 C 0.81033(14) 0.70478(9) 0.84409(11) 0.0177(4) Uani 1 1 d . . . . .
C20 C 0.85565(14) 0.65136(9) 0.78072(11) 0.0180(4) Uani 1 1 d . . . . .
C21 C 0.77691(13) 0.59622(9) 0.73075(11) 0.0181(4) Uani 1 1 d . . . . .
C22 C 0.77248(14) 0.59997(9) 0.62720(11) 0.0185(4) Uani 1 1 d . . . . .
C23 C 0.67220(14) 0.57447(9) 0.57616(11) 0.0199(4) Uani 1 1 d . . . . .
C24 C 0.62809(14) 0.61473(10) 0.49080(11) 0.0210(4) Uani 1 1 d . . . . .
C25 C 0.50485(14) 0.61412(10) 0.48719(11) 0.0212(4) Uani 1 1 d . . . . .
C26 C 0.47142(14) 0.57164(9) 0.56884(12) 0.0217(4) Uani 1 1 d . . . . .
C27 C 0.37767(14) 0.59626(10) 0.61475(12) 0.0216(4) Uani 1 1 d . . . . .
C28 C 0.38149(14) 0.59588(9) 0.71694(12) 0.0213(4) Uani 1 1 d . . . . .
C29 C 0.48003(14) 0.57055(9) 0.76848(12) 0.0212(4) Uani 1 1 d . . . . .
C30 C 0.52175(14) 0.61345(10) 0.85203(11) 0.0207(4) Uani 1 1 d . . . . .
C31 C 0.64524(14) 0.61393(10) 0.85466(11) 0.0199(4) Uani 1 1 d . . . . .
C32 C 0.67953(14) 0.57223(9) 0.77280(11) 0.0193(4) Uani 1 1 d . . . . .
C33 C 0.57797(14) 0.54561(9) 0.71979(12) 0.0204(4) Uani 1 1 d . . . . .
C34 C 0.57454(14) 0.54635(9) 0.62276(12) 0.0209(4) Uani 1 1 d . . . . .
C35 C 1.02551(14) 0.58594(10) 0.71035(11) 0.0197(4) Uani 1 1 d . . . . .
C36 C 1.06096(14) 0.56937(10) 0.62175(12) 0.0231(4) Uani 1 1 d . . . . .
H36 H 1.042816 0.604015 0.570159 0.028 Uiso 1 1 calc R U . . .
C37 C 1.12368(15) 0.50076(11) 0.61070(13) 0.0276(4) Uani 1 1 d . . . . .
H37 H 1.148277 0.486916 0.550783 0.033 Uiso 1 1 calc R U . . .
C38 C 1.14992(16) 0.45285(11) 0.68776(13) 0.0310(4) Uani 1 1 d . . . . .
H38 H 1.193535 0.405901 0.681531 0.037 Uiso 1 1 calc R U . . .
C39 C 1.11218(16) 0.47369(11) 0.77450(13) 0.0299(4) Uani 1 1 d . . . . .
C40 C 1.1419(2) 0.42730(14) 0.86481(15) 0.0544(6) Uani 1 1 d . U . . .
C41 C 1.2018(3) 0.48371(16) 0.93616(17) 0.0671(7) Uani 1 1 d . U . A 1
H41 H 1.272703 0.502668 0.912007 0.101 Uiso 1 1 calc R U . A 1
H41A H 1.218942 0.455601 0.995764 0.101 Uiso 1 1 calc R U . A 1
H41B H 1.152098 0.529116 0.946555 0.101 Uiso 1 1 calc R U . A 1
C42 C 1.2229(3) 0.35852(18) 0.8483(2) 0.0919(9) Uani 1 1 d . U . B 1
H42 H 1.183995 0.319378 0.806384 0.138 Uiso 1 1 calc R U . B 1
H42A H 1.246404 0.333300 0.908631 0.138 Uiso 1 1 calc R U . B 1
H42B H 1.290042 0.378790 0.819375 0.138 Uiso 1 1 calc R U . B 1
C43 C 1.0334(3) 0.39725(18) 0.90266(19) 0.0759(8) Uani 1 1 d . U . C 1
H43 H 0.980368 0.441637 0.907919 0.114 Uiso 1 1 calc R U . C 1
H43A H 1.050698 0.373516 0.964894 0.114 Uiso 1 1 calc R U . C 1
H43B H 0.998730 0.357115 0.859743 0.114 Uiso 1 1 calc R U . C 1
C44 C 0.9425(5) 0.2716(2) 0.6176(4) 0.026(2) Uani 0.5 1 d . . P D -1
H44 H 0.992319 0.306253 0.587690 0.032 Uiso 0.5 1 calc R U P D -1
C45 C 0.9589(5) 0.1905(3) 0.6136(4) 0.0293(15) Uani 0.5 1 d . . P D -1
H45 H 1.020548 0.170024 0.581601 0.035 Uiso 0.5 1 calc R U P D -1
C46 C 0.8871(4) 0.1390(3) 0.6552(3) 0.0330(9) Uani 0.5 1 d . . P D -1
H46 H 0.898489 0.083259 0.651030 0.040 Uiso 0.5 1 calc R U P D -1
C47 C 0.7991(4) 0.1683(3) 0.7027(3) 0.0313(9) Uani 0.5 1 d . . P D -1
H47 H 0.749786 0.133033 0.732283 0.038 Uiso 0.5 1 calc R U P D -1
C48 C 0.7824(3) 0.2500(13) 0.70745(17) 0.0288(9) Uani 0.5 1 d . . P D -1
H48 H 0.721096 0.269869 0.740325 0.035 Uiso 0.5 1 calc R U P D -1
C49 C 0.8532(3) 0.3032(2) 0.6653(3) 0.0260(8) Uani 0.5 1 d . . P D -1
C50 C 0.8325(4) 0.3918(3) 0.6677(3) 0.0368(10) Uani 0.5 1 d . . P D -1
H50 H 0.759678 0.404042 0.633143 0.055 Uiso 0.5 1 calc R U P D -1
H50A H 0.894013 0.419443 0.638396 0.055 Uiso 0.5 1 calc R U P D -1
H50B H 0.830418 0.409245 0.733200 0.055 Uiso 0.5 1 calc R U P D -1
C51 C 0.7030(6) 0.2710(3) 0.9379(4) 0.041(2) Uani 0.5 1 d . . P E -1
H51 H 0.751877 0.310780 0.965707 0.050 Uiso 0.5 1 calc R U P E -1
C52 C 0.7341(7) 0.1919(5) 0.9446(4) 0.0544(19) Uani 0.5 1 d . . P E -1
H52 H 0.804752 0.177857 0.976747 0.065 Uiso 0.5 1 calc R U P E -1
C53 C 0.6660(6) 0.1344(3) 0.9064(3) 0.0603(16) Uani 0.5 1 d . . P E -1
H53 H 0.688371 0.080202 0.911267 0.072 Uiso 0.5 1 calc R U P E -1
C54 C 0.5656(9) 0.1547(5) 0.8612(7) 0.055(2) Uani 0.5 1 d . . P E -1
H54 H 0.517359 0.113867 0.834930 0.066 Uiso 0.5 1 calc R U P E -1
C55 C 0.5310(4) 0.2322(3) 0.8519(3) 0.039(2) Uani 0.5 1 d . . P E -1
H55 H 0.460025 0.244604 0.819165 0.047 Uiso 0.5 1 calc R U P E -1
C56 C 0.5999(4) 0.2927(3) 0.8904(3) 0.0363(10) Uani 0.5 1 d . . P E -1
C57 C 0.5625(12) 0.3782(5) 0.8811(7) 0.067(3) Uani 0.5 1 d . . P E -1
H57 H 0.527034 0.387407 0.817666 0.100 Uiso 0.5 1 calc R U P E -1
H57A H 0.628723 0.413120 0.892049 0.100 Uiso 0.5 1 calc R U P E -1
H57B H 0.507382 0.389736 0.927634 0.100 Uiso 0.5 1 calc R U P E -1
N1 N 1.04946(12) 0.53937(8) 0.78490(10) 0.0250(3) Uani 1 1 d . . . . .
O1 O 0.5731(3) 0.750000 0.6683(2) 0.0347(12) Uani 0.645(8) 2 d DS T P . .
H59 H 0.597(11) 0.750000 0.607(3) 0.50(18) Uiso 0.645(8) 2 d DS . P . .
H58 H 0.639(6) 0.750000 0.708(7) 0.19(5) Uiso 0.645(8) 2 d DS . P . .

loop_
_atom_site_aniso_label
_atom_site_aniso_U_11
_atom_site_aniso_U_22
_atom_site_aniso_U_33
_atom_site_aniso_U_23
_atom_site_aniso_U_13
_atom_site_aniso_U_12
C1 0.0139(8) 0.0273(8) 0.0182(8) 0.0011(7) -0.0004(6) 0.0014(7)
C2 0.0152(8) 0.0202(8) 0.0203(8) 0.0002(7) -0.0006(6) 0.0017(7)
C3 0.0127(8) 0.0221(8) 0.0187(8) -0.0012(7) 0.0024(6) 0.0016(7)
C4 0.0136(8) 0.0198(8) 0.0189(8) -0.0038(6) 0.0025(6) 0.0036(6)
C5 0.0149(8) 0.0244(9) 0.0165(8) -0.0040(7) 0.0037(6) 0.0014(7)
C6 0.0189(9) 0.0260(9) 0.0149(8) -0.0058(7) 0.0013(6) 0.0012(7)
C7 0.0200(12) 0.0304(13) 0.0119(11) 0.000 -0.0017(9) 0.000
C8 0.0209(13) 0.0319(13) 0.0134(11) 0.000 -0.0052(9) 0.000
C9 0.0191(9) 0.0284(9) 0.0179(8) -0.0056(7) -0.0052(7) -0.0039(7)
C10 0.0135(8) 0.0277(9) 0.0226(9) -0.0035(7) -0.0059(7) -0.0011(7)
C11 0.0133(8) 0.0229(8) 0.0272(9) -0.0037(7) -0.0037(7) -0.0043(7)
C12 0.0095(8) 0.0253(8) 0.0275(9) 0.0004(7) 0.0007(7) -0.0024(7)
C13 0.0132(8) 0.0229(8) 0.0279(9) 0.0019(7) 0.0042(7) -0.0041(7)
C14 0.0163(8) 0.0276(9) 0.0223(9) 0.0031(7) 0.0074(7) -0.0020(7)
C15 0.0191(9) 0.0272(9) 0.0177(8) 0.0052(7) 0.0051(7) -0.0030(7)
C16 0.0208(13) 0.0284(13) 0.0138(11) 0.000 0.0043(9) 0.000
C17 0.0198(12) 0.0257(12) 0.0131(11) 0.000 -0.0009(9) 0.000
C18 0.0195(9) 0.0218(8) 0.0130(8) 0.0049(6) -0.0018(6) 0.0020(7)
C19 0.0159(8) 0.0203(9) 0.0161(8) 0.0028(6) -0.0031(6) 0.0005(7)
C20 0.0168(8) 0.0173(8) 0.0195(8) 0.0044(6) -0.0014(6) 0.0020(6)
C21 0.0165(8) 0.0140(8) 0.0234(9) 0.0017(6) -0.0015(7) 0.0056(6)
C22 0.0170(8) 0.0139(8) 0.0245(9) -0.0034(6) 0.0004(7) 0.0044(6)
C23 0.0208(9) 0.0143(8) 0.0244(9) -0.0067(7) 0.0003(7) 0.0016(6)
C24 0.0194(9) 0.0226(9) 0.0208(8) -0.0098(7) -0.0005(7) 0.0007(7)
C25 0.0191(9) 0.0220(8) 0.0217(8) -0.0099(7) -0.0037(7) -0.0024(7)
C26 0.0208(9) 0.0159(8) 0.0277(9) -0.0078(7) -0.0035(7) -0.0040(7)
C27 0.0166(9) 0.0183(8) 0.0295(9) -0.0033(7) -0.0023(7) -0.0077(7)
C28 0.0165(8) 0.0175(8) 0.0300(9) 0.0016(7) 0.0021(7) -0.0069(7)
C29 0.0200(9) 0.0153(8) 0.0285(9) 0.0052(7) 0.0031(7) -0.0047(7)
C30 0.0202(9) 0.0197(8) 0.0224(9) 0.0078(7) 0.0032(7) -0.0025(7)
C31 0.0206(9) 0.0195(8) 0.0193(8) 0.0089(7) -0.0005(7) 0.0010(7)
C32 0.0202(9) 0.0122(8) 0.0248(9) 0.0050(6) -0.0024(7) 0.0036(6)
C33 0.0212(9) 0.0111(8) 0.0286(9) 0.0032(7) 0.0005(7) -0.0007(6)
C34 0.0216(9) 0.0099(8) 0.0308(9) -0.0042(7) 0.0002(7) -0.0009(7)
C35 0.0134(8) 0.0201(8) 0.0251(9) -0.0013(7) -0.0025(6) -0.0007(7)
C36 0.0176(9) 0.0237(9) 0.0278(9) 0.0000(7) 0.0010(7) -0.0004(7)
C37 0.0219(9) 0.0277(10) 0.0337(10) -0.0065(8) 0.0051(8) 0.0002(8)
C38 0.0247(10) 0.0263(10) 0.0414(11) -0.0051(8) -0.0018(8) 0.0081(8)
C39 0.0286(10) 0.0254(9) 0.0342(10) -0.0017(8) -0.0081(8) 0.0067(8)
C40 0.0832(15) 0.0422(11) 0.0353(10) 0.0052(9) -0.0137(10) 0.0285(11)
C41 0.0922(18) 0.0584(14) 0.0454(13) 0.0019(11) -0.0320(13) 0.0258(13)
C42 0.149(2) 0.0673(16) 0.0559(15) 0.0060(13) -0.0170(16) 0.0684(17)
C43 0.110(2) 0.0668(16) 0.0486(14) 0.0303(12) -0.0091(14) -0.0003(15)
C44 0.024(2) 0.022(7) 0.032(2) 0.004(2) 0.0009(15) -0.001(2)
C45 0.025(2) 0.032(5) 0.031(2) 0.000(3) 0.0064(17) 0.005(3)
C46 0.033(3) 0.023(2) 0.042(2) 0.0014(19) -0.003(2) 0.001(2)
C47 0.027(2) 0.036(2) 0.031(2) 0.0128(19) 0.0032(18) -0.0013(19)
C48 0.0237(17) 0.0420(19) 0.0206(13) 0.003(12) 0.0001(14) 0.016(9)
C49 0.023(2) 0.028(3) 0.025(2) -0.0029(18) -0.0082(17) 0.002(2)
C50 0.034(3) 0.028(3) 0.047(3) -0.003(2) -0.008(2) 0.004(2)
C51 0.047(3) 0.049(8) 0.029(2) 0.001(2) 0.013(2) -0.008(2)
C52 0.066(5) 0.073(6) 0.025(2) 0.003(3) 0.013(3) 0.029(4)
C53 0.102(5) 0.043(3) 0.039(3) 0.009(2) 0.030(3) 0.024(3)
C54 0.069(4) 0.050(6) 0.052(4) -0.010(4) 0.034(3) -0.020(5)
C55 0.039(2) 0.044(8) 0.037(2) 0.0006(19) 0.0124(17) 0.001(2)
C56 0.047(3) 0.035(2) 0.029(2) 0.006(2) 0.016(2) 0.006(2)
C57 0.100(6) 0.044(5) 0.059(6) 0.019(4) 0.033(5) 0.024(5)
N1 0.0242(8) 0.0235(8) 0.0265(8) 0.0001(6) -0.0035(6) 0.0066(6)
O1 0.031(2) 0.0352(19) 0.037(2) 0.000 -0.0012(14) 0.000

loop_
_atom_type_symbol
_atom_type_description
_atom_type_scat_dispersion_real
_atom_type_scat_dispersion_imag
_atom_type_scat_source
C C 0.0033 0.0016 'International Tables Vol C Tables 4.2.6.8 and 6.1.1.4'
H H 0.0000 0.0000 'International Tables Vol C Tables 4.2.6.8 and 6.1.1.4'
N N 0.0061 0.0033 'International Tables Vol C Tables 4.2.6.8 and 6.1.1.4'
O O 0.0106 0.0060 'International Tables Vol C Tables 4.2.6.8 and 6.1.1.4'

loop_
_geom_angle_atom_site_label_1
_geom_angle_atom_site_label_2
_geom_angle_atom_site_label_3
_geom_angle
_geom_angle_site_symmetry_1
_geom_angle_site_symmetry_3
_geom_angle_publ_flag
C1 C1 C2 121.69(9) 4_575 . ?
C1 C1 H1 119.2 4_575 . ?
C2 C1 H1 119.2 . . ?
C1 C2 C3 114.51(14) . . ?
C1 C2 C20 109.90(13) . . ?
C3 C2 C20 97.33(12) . . ?
C1 C2 C35 107.58(13) . . ?
C3 C2 C35 114.20(13) . . ?
C20 C2 C35 113.15(13) . . ?
C3 C3 C4 120.16(9) 4_575 . ?
C3 C3 C2 120.28(9) 4_575 . ?
C4 C3 C2 115.43(14) . . ?
C5 C4 C3 116.54(14) . . ?
C5 C4 C22 119.23(14) . . ?
C3 C4 C22 119.12(14) . . ?
C4 C5 C6 122.24(15) . . ?
C4 C5 C5 119.61(9) . 4_575 ?
C6 C5 C5 107.75(9) . 4_575 ?
C24 C6 C5 118.85(15) . . ?
C24 C6 C7 120.72(16) . . ?
C5 C6 C7 108.61(15) . . ?
C8 C7 C6 119.92(12) . 4_575 ?
C8 C7 C6 119.92(12) . . ?
C6 C7 C6 107.23(19) 4_575 . ?
C7 C8 C9 119.73(12) . . ?
C7 C8 C9 119.73(12) . 4_575 ?
C9 C8 C9 108.0(2) . 4_575 ?
C25 C9 C8 120.00(16) . . ?
C25 C9 C10 119.57(15) . . ?
C8 C9 C10 107.97(15) . . ?
C11 C10 C10 119.91(10) . 4_575 ?
C11 C10 C9 120.25(15) . . ?
C10 C10 C9 108.01(10) 4_575 . ?
C10 C11 C12 120.24(15) . . ?
C10 C11 C27 119.94(15) . . ?
C12 C11 C27 107.87(14) . . ?
C12 C12 C11 119.84(10) 4_575 . ?
C12 C12 C13 119.95(9) 4_575 . ?
C11 C12 C13 108.27(14) . . ?
C14 C13 C12 120.07(15) . . ?
C14 C13 C28 119.70(15) . . ?
C12 C13 C28 107.94(14) . . ?
C13 C14 C14 119.98(10) . 4_575 ?
C13 C14 C15 119.99(15) . . ?
C14 C14 C15 108.03(10) 4_575 . ?
C30 C15 C16 119.47(16) . . ?
C30 C15 C14 120.31(15) . . ?
C16 C15 C14 107.79(15) . . ?
C17 C16 C15 119.49(12) . . ?
C17 C16 C15 119.49(12) . 4_575 ?
C15 C16 C15 108.4(2) . 4_575 ?
C16 C17 C18 121.48(12) . . ?
C16 C17 C18 121.48(12) . 4_575 ?
C18 C17 C18 106.5(2) . 4_575 ?
C31 C18 C17 119.19(16) . . ?
C31 C18 C19 122.26(15) . . ?
C17 C18 C19 111.04(15) . . ?
C20 C19 C18 116.99(14) . . ?
C20 C19 C19 129.73(9) . 4_575 ?
C18 C19 C19 105.57(9) . 4_575 ?
C19 C20 C21 117.48(14) . . ?
C19 C20 C2 124.67(14) . . ?
C21 C20 C2 114.22(13) . . ?
C32 C21 C20 119.27(15) . . ?
C32 C21 C22 118.20(14) . . ?
C20 C21 C22 115.84(14) . . ?
C23 C22 C4 117.58(14) . . ?
C23 C22 C21 118.11(15) . . ?
C4 C22 C21 115.41(13) . . ?
C22 C23 C34 121.83(15) . . ?
C22 C23 C24 121.68(15) . . ?
C34 C23 C24 106.70(14) . . ?
C6 C24 C25 119.42(15) . . ?
C6 C24 C23 119.91(14) . . ?
C25 C24 C23 108.83(15) . . ?
C9 C25 C26 120.14(16) . . ?
C9 C25 C24 120.18(15) . . ?
C26 C25 C24 107.82(14) . . ?
C27 C26 C25 120.32(15) . . ?
C27 C26 C34 120.16(15) . . ?
C25 C26 C34 107.70(15) . . ?
C26 C27 C11 119.76(15) . . ?
C26 C27 C28 120.20(15) . . ?
C11 C27 C28 108.09(14) . . ?
C29 C28 C13 120.25(15) . . ?
C29 C28 C27 119.52(15) . . ?
C13 C28 C27 107.83(14) . . ?
C28 C29 C30 120.04(15) . . ?
C28 C29 C33 119.83(15) . . ?
C30 C29 C33 107.63(14) . . ?
C15 C30 C29 119.71(15) . . ?
C15 C30 C31 120.28(15) . . ?
C29 C30 C31 107.69(14) . . ?
C18 C31 C32 118.27(15) . . ?
C18 C31 C30 120.06(15) . . ?
C32 C31 C30 108.36(14) . . ?
C21 C32 C33 122.99(15) . . ?
C21 C32 C31 119.63(15) . . ?
C33 C32 C31 107.71(14) . . ?
C34 C33 C32 119.04(15) . . ?
C34 C33 C29 120.64(15) . . ?
C32 C33 C29 108.61(14) . . ?
C33 C34 C23 119.69(15) . . ?
C33 C34 C26 119.64(15) . . ?
C23 C34 C26 108.89(14) . . ?
N1 C35 C36 123.13(15) . . ?
N1 C35 C2 113.65(14) . . ?
C36 C35 C2 122.90(15) . . ?
C37 C36 C35 117.99(16) . . ?
C37 C36 H36 121.0 . . ?
C35 C36 H36 121.0 . . ?
C38 C37 C36 119.16(17) . . ?
C38 C37 H37 120.4 . . ?
C36 C37 H37 120.4 . . ?
C37 C38 C39 119.54(17) . . ?
C37 C38 H38 120.2 . . ?
C39 C38 H38 120.2 . . ?
N1 C39 C38 121.35(17) . . ?
N1 C39 C40 115.02(17) . . ?
C38 C39 C40 123.58(17) . . ?
C43 C40 C39 108.9(2) . . ?
C43 C40 C41 109.4(2) . . ?
C39 C40 C41 108.11(19) . . ?
C43 C40 C42 110.8(3) . . ?
C39 C40 C42 111.5(2) . . ?
C41 C40 C42 108.1(2) . . ?
C40 C41 H41 109.5 . . ?
C40 C41 H41A 109.5 . . ?
H41 C41 H41A 109.5 . . ?
C40 C41 H41B 109.5 . . ?
H41 C41 H41B 109.5 . . ?
H41A C41 H41B 109.5 . . ?
C40 C42 H42 109.5 . . ?
C40 C42 H42A 109.5 . . ?
H42 C42 H42A 109.5 . . ?
C40 C42 H42B 109.5 . . ?
H42 C42 H42B 109.5 . . ?
H42A C42 H42B 109.5 . . ?
C40 C43 H43 109.5 . . ?
C40 C43 H43A 109.5 . . ?
H43 C43 H43A 109.5 . . ?
C40 C43 H43B 109.5 . . ?
H43 C43 H43B 109.5 . . ?
H43A C43 H43B 109.5 . . ?
C45 C44 C49 120.6(6) . . ?
C45 C44 H44 119.7 . . ?
C49 C44 H44 119.7 . . ?
C46 C45 C44 120.9(6) . . ?
C46 C45 H45 119.6 . . ?
C44 C45 H45 119.6 . . ?
C47 C46 C45 119.8(5) . . ?
C47 C46 H46 120.1 . . ?
C45 C46 H46 120.1 . . ?
C46 C47 C48 119.6(5) . . ?
C46 C47 H47 120.2 . . ?
C48 C47 H47 120.2 . . ?
C47 C48 C49 121.6(6) . . ?
C47 C48 H48 119.2 . . ?
C49 C48 H48 119.2 . . ?
C48 C49 C44 117.5(8) . . ?
C48 C49 C50 121.5(8) . . ?
C44 C49 C50 121.0(4) . . ?
C49 C50 H50 109.5 . . ?
C49 C50 H50A 109.5 . . ?
H50 C50 H50A 109.5 . . ?
C49 C50 H50B 109.5 . . ?
H50 C50 H50B 109.5 . . ?
H50A C50 H50B 109.5 . . ?
C52 C51 C56 120.1(7) . . ?
C52 C51 H51 119.9 . . ?
C56 C51 H51 119.9 . . ?
C53 C52 C51 121.1(7) . . ?
C53 C52 H52 119.4 . . ?
C51 C52 H52 119.4 . . ?
C52 C53 C54 119.2(6) . . ?
C52 C53 H53 120.4 . . ?
C54 C53 H53 120.4 . . ?
C53 C54 C55 122.1(8) . . ?
C53 C54 H54 119.0 . . ?
C55 C54 H54 119.0 . . ?
C54 C55 C56 119.8(6) . . ?
C54 C55 H55 120.1 . . ?
C56 C55 H55 120.1 . . ?
C55 C56 C51 117.6(5) . . ?
C55 C56 C57 120.3(6) . . ?
C51 C56 C57 122.0(7) . . ?
C56 C57 H57 109.5 . . ?
C56 C57 H57A 109.5 . . ?
H57 C57 H57A 109.5 . . ?
C56 C57 H57B 109.5 . . ?
H57 C57 H57B 109.5 . . ?
H57A C57 H57B 109.5 . . ?
C35 N1 C39 118.81(15) . . ?
H59 O1 H58 106(3) . . ?

loop_
_geom_bond_atom_site_label_1
_geom_bond_atom_site_label_2
_geom_bond_distance
_geom_bond_site_symmetry_2
_geom_bond_publ_flag
C1 C1 1.312(3) 4_575 ?
C1 C2 1.506(2) . ?
C1 H1 0.9500 . ?
C2 C3 1.508(2) . ?
C2 C20 1.523(2) . ?
C2 C35 1.535(2) . ?
C3 C3 1.373(3) 4_575 ?
C3 C4 1.445(2) . ?
C4 C5 1.393(2) . ?
C4 C22 1.467(2) . ?
C5 C6 1.442(2) . ?
C5 C5 1.449(3) 4_575 ?
C6 C24 1.383(2) . ?
C6 C7 1.446(2) . ?
C7 C8 1.389(3) . ?
C8 C9 1.450(2) . ?
C8 C9 1.450(2) 4_575 ?
C9 C25 1.392(2) . ?
C9 C10 1.450(2) . ?
C10 C11 1.389(2) . ?
C10 C10 1.450(3) 4_575 ?
C11 C12 1.447(2) . ?
C11 C27 1.451(2) . ?
C12 C12 1.394(3) 4_575 ?
C12 C13 1.450(2) . ?
C13 C14 1.393(2) . ?
C13 C28 1.451(2) . ?
C14 C14 1.449(3) 4_575 ?
C14 C15 1.449(2) . ?
C15 C30 1.396(2) . ?
C15 C16 1.447(2) . ?
C16 C17 1.391(3) . ?
C17 C18 1.435(2) . ?
C17 C18 1.435(2) 4_575 ?
C18 C31 1.390(2) . ?
C18 C19 1.450(2) . ?
C19 C20 1.406(2) . ?
C19 C19 1.521(3) 4_575 ?
C20 C21 1.460(2) . ?
C21 C32 1.392(2) . ?
C21 C22 1.473(2) . ?
C22 C23 1.409(2) . ?
C23 C34 1.449(2) . ?
C23 C24 1.454(2) . ?
C24 C25 1.449(2) . ?
C25 C26 1.444(2) . ?
C26 C27 1.387(2) . ?
C26 C34 1.453(2) . ?
C27 C28 1.453(2) . ?
C28 C29 1.395(2) . ?
C29 C30 1.447(2) . ?
C29 C33 1.451(2) . ?
C30 C31 1.453(2) . ?
C31 C32 1.443(2) . ?
C32 C33 1.439(2) . ?
C33 C34 1.380(2) . ?
C35 N1 1.333(2) . ?
C35 C36 1.386(2) . ?
C36 C37 1.386(2) . ?
C36 H36 0.9500 . ?
C37 C38 1.379(3) . ?
C37 H37 0.9500 . ?
C38 C39 1.388(3) . ?
C38 H38 0.9500 . ?
C39 N1 1.343(2) . ?
C39 C40 1.523(3) . ?
C40 C43 1.511(4) . ?
C40 C41 1.525(3) . ?
C40 C42 1.528(3) . ?
C41 H41 0.9800 . ?
C41 H41A 0.9800 . ?
C41 H41B 0.9800 . ?
C42 H42 0.9800 . ?
C42 H42A 0.9800 . ?
C42 H42B 0.9800 . ?
C43 H43 0.9800 . ?
C43 H43A 0.9800 . ?
C43 H43B 0.9800 . ?
C44 C45 1.379(8) . ?
C44 C49 1.398(8) . ?
C44 H44 0.9500 . ?
C45 C46 1.375(9) . ?
C45 H45 0.9500 . ?
C46 C47 1.371(6) . ?
C46 H46 0.9500 . ?
C47 C48 1.39(2) . ?
C47 H47 0.9500 . ?
C48 C49 1.390(16) . ?
C48 H48 0.9500 . ?
C49 C50 1.511(6) . ?
C50 H50 0.9800 . ?
C50 H50A 0.9800 . ?
C50 H50B 0.9800 . ?
C51 C52 1.383(9) . ?
C51 C56 1.395(8) . ?
C51 H51 0.9500 . ?
C52 C53 1.346(11) . ?
C52 H52 0.9500 . ?
C53 C54 1.350(13) . ?
C53 H53 0.9500 . ?
C54 C55 1.371(10) . ?
C54 H54 0.9500 . ?
C55 C56 1.389(7) . ?
C55 H55 0.9500 . ?
C56 C57 1.508(8) . ?
C57 H57 0.9800 . ?
C57 H57A 0.9800 . ?
C57 H57B 0.9800 . ?
O1 H59 0.94(2) . ?
O1 H58 0.93(2) . ?

loop_
_geom_torsion_atom_site_label_1
_geom_torsion_atom_site_label_2
_geom_torsion_atom_site_label_3
_geom_torsion_atom_site_label_4
_geom_torsion
_geom_torsion_site_symmetry_1
_geom_torsion_site_symmetry_2
_geom_torsion_site_symmetry_3
_geom_torsion_site_symmetry_4
_geom_torsion_publ_flag
C1 C1 C2 C3 21.13(16) 4_575 . . . ?
C1 C1 C2 C20 -87.18(12) 4_575 . . . ?
C1 C1 C2 C35 149.23(9) 4_575 . . . ?
C1 C2 C3 C3 -20.81(16) . . . 4_575 ?
C20 C2 C3 C3 95.03(10) . . . 4_575 ?
C35 C2 C3 C3 -145.47(10) . . . 4_575 ?
C1 C2 C3 C4 -177.99(13) . . . . ?
C20 C2 C3 C4 -62.15(16) . . . . ?
C35 C2 C3 C4 57.35(19) . . . . ?
C3 C3 C4 C5 21.74(16) 4_575 . . . ?
C2 C3 C4 C5 178.95(14) . . . . ?
C3 C3 C4 C22 -132.81(11) 4_575 . . . ?
C2 C3 C4 C22 24.4(2) . . . . ?
C3 C4 C5 C6 -162.25(15) . . . . ?
C22 C4 C5 C6 -7.7(2) . . . . ?
C3 C4 C5 C5 -21.62(16) . . . 4_575 ?
C22 C4 C5 C5 132.90(11) . . . 4_575 ?
C4 C5 C6 C24 2.7(2) . . . . ?
C5 C5 C6 C24 -141.93(12) 4_575 . . . ?
C4 C5 C6 C7 145.92(17) . . . . ?
C5 C5 C6 C7 1.30(15) 4_575 . . . ?
C24 C6 C7 C8 -1.0(3) . . . . ?
C5 C6 C7 C8 -143.43(18) . . . . ?
C24 C6 C7 C6 140.34(14) . . . 4_575 ?
C5 C6 C7 C6 -2.1(2) . . . 4_575 ?
C6 C7 C8 C9 -136.98(17) 4_575 . . . ?
C6 C7 C8 C9 -0.5(3) . . . . ?
C6 C7 C8 C9 0.5(3) 4_575 . . 4_575 ?
C6 C7 C8 C9 136.97(17) . . . 4_575 ?
C7 C8 C9 C25 0.9(3) . . . . ?
C9 C8 C9 C25 -140.94(14) 4_575 . . . ?
C7 C8 C9 C10 142.76(18) . . . . ?
C9 C8 C9 C10 0.9(2) 4_575 . . . ?
C25 C9 C10 C11 -1.3(2) . . . . ?
C8 C9 C10 C11 -143.37(16) . . . . ?
C25 C9 C10 C10 141.48(12) . . . 4_575 ?
C8 C9 C10 C10 -0.55(14) . . . 4_575 ?
C10 C10 C11 C12 0.36(19) 4_575 . . . ?
C9 C10 C11 C12 138.82(16) . . . . ?
C10 C10 C11 C27 -137.86(12) 4_575 . . . ?
C9 C10 C11 C27 0.6(2) . . . . ?
C10 C11 C12 C12 -0.36(19) . . . 4_575 ?
C27 C11 C12 C12 142.29(9) . . . 4_575 ?
C10 C11 C12 C13 -143.06(15) . . . . ?
C27 C11 C12 C13 -0.41(18) . . . . ?
C12 C12 C13 C14 -0.36(18) 4_575 . . . ?
C11 C12 C13 C14 142.29(15) . . . . ?
C12 C12 C13 C28 -142.49(9) 4_575 . . . ?
C11 C12 C13 C28 0.16(18) . . . . ?
C12 C13 C14 C14 0.36(18) . . . 4_575 ?
C28 C13 C14 C14 138.11(12) . . . 4_575 ?
C12 C13 C14 C15 -137.83(16) . . . . ?
C28 C13 C14 C15 -0.1(2) . . . . ?
C13 C14 C15 C30 0.3(2) . . . . ?
C14 C14 C15 C30 -142.27(13) 4_575 . . . ?
C13 C14 C15 C16 142.13(17) . . . . ?
C14 C14 C15 C16 -0.48(15) 4_575 . . . ?
C30 C15 C16 C17 1.3(3) . . . . ?
C14 C15 C16 C17 -140.83(18) . . . . ?
C30 C15 C16 C15 142.95(13) . . . 4_575 ?
C14 C15 C16 C15 0.8(2) . . . 4_575 ?
C15 C16 C17 C18 -1.3(3) . . . . ?
C15 C16 C17 C18 -138.66(17) 4_575 . . . ?
C15 C16 C17 C18 138.66(17) . . . 4_575 ?
C15 C16 C17 C18 1.3(3) 4_575 . . 4_575 ?
C16 C17 C18 C31 -0.1(3) . . . . ?
C18 C17 C18 C31 -145.16(13) 4_575 . . . ?
C16 C17 C18 C19 150.38(18) . . . . ?
C18 C17 C18 C19 5.3(2) 4_575 . . . ?
C31 C18 C19 C20 -6.3(2) . . . . ?
C17 C18 C19 C20 -155.72(15) . . . . ?
C31 C18 C19 C19 146.11(12) . . . 4_575 ?
C17 C18 C19 C19 -3.28(14) . . . 4_575 ?
C18 C19 C20 C21 24.7(2) . . . . ?
C19 C19 C20 C21 -119.92(12) 4_575 . . . ?
C18 C19 C20 C2 -178.11(14) . . . . ?
C19 C19 C20 C2 37.31(19) 4_575 . . . ?
C1 C2 C20 C19 31.0(2) . . . . ?
C3 C2 C20 C19 -88.40(17) . . . . ?
C35 C2 C20 C19 151.30(15) . . . . ?
C1 C2 C20 C21 -171.07(13) . . . . ?
C3 C2 C20 C21 69.49(15) . . . . ?
C35 C2 C20 C21 -50.81(17) . . . . ?
C19 C20 C21 C32 -28.6(2) . . . . ?
C2 C20 C21 C32 171.85(13) . . . . ?
C19 C20 C21 C22 122.28(16) . . . . ?
C2 C20 C21 C22 -37.30(19) . . . . ?
C5 C4 C22 C23 8.0(2) . . . . ?
C3 C4 C22 C23 161.85(14) . . . . ?
C5 C4 C22 C21 -138.79(15) . . . . ?
C3 C4 C22 C21 15.1(2) . . . . ?
C32 C21 C22 C23 -3.8(2) . . . . ?
C20 C21 C22 C23 -154.96(14) . . . . ?
C32 C21 C22 C4 142.82(15) . . . . ?
C20 C21 C22 C4 -8.4(2) . . . . ?
C4 C22 C23 C34 -144.90(15) . . . . ?
C21 C22 C23 C34 1.0(2) . . . . ?
C4 C22 C23 C24 -3.6(2) . . . . ?
C21 C22 C23 C24 142.29(15) . . . . ?
C5 C6 C24 C25 140.72(16) . . . . ?
C7 C6 C24 C25 2.0(2) . . . . ?
C5 C6 C24 C23 2.0(2) . . . . ?
C7 C6 C24 C23 -136.75(17) . . . . ?
C22 C23 C24 C6 -1.4(2) . . . . ?
C34 C23 C24 C6 144.96(15) . . . . ?
C22 C23 C24 C25 -144.02(16) . . . . ?
C34 C23 C24 C25 2.31(17) . . . . ?
C8 C9 C25 C26 138.43(17) . . . . ?
C10 C9 C25 C26 0.9(2) . . . . ?
C8 C9 C25 C24 0.1(2) . . . . ?
C10 C9 C25 C24 -137.40(16) . . . . ?
C6 C24 C25 C9 -1.6(2) . . . . ?
C23 C24 C25 C9 141.31(15) . . . . ?
C6 C24 C25 C26 -144.41(15) . . . . ?
C23 C24 C25 C26 -1.54(17) . . . . ?
C9 C25 C26 C27 0.2(2) . . . . ?
C24 C25 C26 C27 143.05(15) . . . . ?
C9 C25 C26 C34 -142.71(15) . . . . ?
C24 C25 C26 C34 0.16(17) . . . . ?
C25 C26 C27 C11 -0.9(2) . . . . ?
C34 C26 C27 C11 137.43(16) . . . . ?
C25 C26 C27 C28 -139.20(16) . . . . ?
C34 C26 C27 C28 -0.9(2) . . . . ?
C10 C11 C27 C26 0.5(2) . . . . ?
C12 C11 C27 C26 -142.27(15) . . . . ?
C10 C11 C27 C28 143.28(15) . . . . ?
C12 C11 C27 C28 0.50(18) . . . . ?
C14 C13 C28 C29 -0.3(2) . . . . ?
C12 C13 C28 C29 142.02(15) . . . . ?
C14 C13 C28 C27 -142.15(15) . . . . ?
C12 C13 C28 C27 0.14(17) . . . . ?
C26 C27 C28 C29 0.0(2) . . . . ?
C11 C27 C28 C29 -142.60(15) . . . . ?
C26 C27 C28 C13 142.18(15) . . . . ?
C11 C27 C28 C13 -0.40(17) . . . . ?
C13 C28 C29 C30 0.4(2) . . . . ?
C27 C28 C29 C30 137.90(16) . . . . ?
C13 C28 C29 C33 -136.92(16) . . . . ?
C27 C28 C29 C33 0.6(2) . . . . ?
C16 C15 C30 C29 -137.67(17) . . . . ?
C14 C15 C30 C29 -0.2(2) . . . . ?
C16 C15 C30 C31 -0.1(2) . . . . ?
C14 C15 C30 C31 137.36(16) . . . . ?
C28 C29 C30 C15 -0.1(2) . . . . ?
C33 C29 C30 C15 141.76(15) . . . . ?
C28 C29 C30 C31 -142.45(15) . . . . ?
C33 C29 C30 C31 -0.56(17) . . . . ?
C17 C18 C31 C32 137.79(16) . . . . ?
C19 C18 C31 C32 -9.2(2) . . . . ?
C17 C18 C31 C30 1.4(2) . . . . ?
C19 C18 C31 C30 -145.67(15) . . . . ?
C15 C30 C31 C18 -1.3(2) . . . . ?
C29 C30 C31 C18 140.77(15) . . . . ?
C15 C30 C31 C32 -141.53(15) . . . . ?
C29 C30 C31 C32 0.53(17) . . . . ?
C20 C21 C32 C33 154.77(15) . . . . ?
C22 C21 C32 C33 4.6(2) . . . . ?
C20 C21 C32 C31 12.9(2) . . . . ?
C22 C21 C32 C31 -137.26(15) . . . . ?
C18 C31 C32 C21 5.7(2) . . . . ?
C30 C31 C32 C21 146.76(14) . . . . ?
C18 C31 C32 C33 -141.35(15) . . . . ?
C30 C31 C32 C33 -0.30(17) . . . . ?
C21 C32 C33 C34 -2.4(2) . . . . ?
C31 C32 C33 C34 143.27(15) . . . . ?
C21 C32 C33 C29 -145.75(15) . . . . ?
C31 C32 C33 C29 -0.05(17) . . . . ?
C28 C29 C33 C34 -0.3(2) . . . . ?
C30 C29 C33 C34 -142.25(15) . . . . ?
C28 C29 C33 C32 142.37(15) . . . . ?
C30 C29 C33 C32 0.38(17) . . . . ?
C32 C33 C34 C23 -0.6(2) . . . . ?
C29 C33 C34 C23 138.27(16) . . . . ?
C32 C33 C34 C26 -139.47(16) . . . . ?
C29 C33 C34 C26 -0.6(2) . . . . ?
C22 C23 C34 C33 1.2(2) . . . . ?
C24 C23 C34 C33 -145.04(15) . . . . ?
C22 C23 C34 C26 144.06(15) . . . . ?
C24 C23 C34 C26 -2.21(17) . . . . ?
C27 C26 C34 C33 1.2(2) . . . . ?
C25 C26 C34 C33 144.15(15) . . . . ?
C27 C26 C34 C23 -141.68(15) . . . . ?
C25 C26 C34 C23 1.29(17) . . . . ?
C1 C2 C35 N1 63.79(17) . . . . ?
C3 C2 C35 N1 -167.93(14) . . . . ?
C20 C2 C35 N1 -57.80(18) . . . . ?
C1 C2 C35 C36 -109.89(17) . . . . ?
C3 C2 C35 C36 18.4(2) . . . . ?
C20 C2 C35 C36 128.53(16) . . . . ?
N1 C35 C36 C37 0.4(2) . . . . ?
C2 C35 C36 C37 173.47(15) . . . . ?
C35 C36 C37 C38 -1.2(2) . . . . ?
C36 C37 C38 C39 0.7(3) . . . . ?
C37 C38 C39 N1 0.6(3) . . . . ?
C37 C38 C39 C40 -176.6(2) . . . . ?
N1 C39 C40 C43 63.1(3) . . . . ?
C38 C39 C40 C43 -119.5(2) . . . . ?
N1 C39 C40 C41 -55.7(3) . . . . ?
C38 C39 C40 C41 121.7(2) . . . . ?
N1 C39 C40 C42 -174.3(2) . . . . ?
C38 C39 C40 C42 3.0(3) . . . . ?
C49 C44 C45 C46 0.8(10) . . . . ?
C44 C45 C46 C47 -1.1(9) . . . . ?
C45 C46 C47 C48 0.8(6) . . . . ?
C46 C47 C48 C49 -0.2(5) . . . . ?
C47 C48 C49 C44 0.0(5) . . . . ?
C47 C48 C49 C50 177.9(3) . . . . ?
C45 C44 C49 C48 -0.3(8) . . . . ?
C45 C44 C49 C50 -178.2(6) . . . . ?
C56 C51 C52 C53 -0.5(11) . . . . ?
C51 C52 C53 C54 -0.2(10) . . . . ?
C52 C53 C54 C55 0.7(10) . . . . ?
C53 C54 C55 C56 -0.5(10) . . . . ?
C54 C55 C56 C51 -0.2(7) . . . . ?
C54 C55 C56 C57 -179.6(4) . . . . ?
C52 C51 C56 C55 0.7(9) . . . . ?
C52 C51 C56 C57 -179.9(7) . . . . ?
C36 C35 N1 C39 0.9(2) . . . . ?
C2 C35 N1 C39 -172.76(15) . . . . ?
C38 C39 N1 C35 -1.4(3) . . . . ?
C40 C39 N1 C35 176.02(18) . . . . ?
